data_1558890
loop_
_publ_author_name
'Harding, Cayley R.'
'Cann, Jonathan'
'Laventure, Audrey'
'Sadeghianlemraski, Mozhgan'
'Abd-Ellah, Marwa'
'Rao, Keerthan R.'
'Gelfand, Benjamin Sidney'
'Aziz, Hany'
'Kaake, Loren'
'Risko, Chad'
'Welch, Gregory C.'

_publ_section_title
;
 Acid dyeing for green solvent processing of solvent resistant
 semiconducting organic thin films
;
_journal_issue 11
_journal_name_full 'Materials Horizons'
_journal_page_first 2959
_journal_page_last 2969
_journal_paper_doi 10.1039/D0MH00785D
_journal_volume 7
_journal_year 2020
_chemical_formula_moiety 'C34 H29 N3 O4'
_chemical_formula_sum 'C34 H29 N3 O4'
_chemical_formula_weight 543.60
_space_group_crystal_system monoclinic
_space_group_IT_number 14
_space_group_name_Hall '-P 2ybc'
_space_group_name_H-M_alt 'P 1 21/c 1'
_atom_sites_solution_hydrogens mixed
_atom_sites_solution_primary dual
_audit_creation_date 2020-01-31
_audit_creation_method
;
Olex2 1.2
(compiled 2018.05.29 svn.r3508 for OlexSys, GUI svn.r5506)
;
_audit_update_record
;
2020-05-10 deposited with the CCDC.	2020-08-20 downloaded from the CCDC.
;
_cell_angle_alpha 90
_cell_angle_beta 97.881(2)
_cell_angle_gamma 90
_cell_formula_units_Z 4
_cell_length_a 18.2166(7)
_cell_length_b 18.5973(10)
_cell_length_c 7.8095(2)
_cell_measurement_reflns_used 9918
_cell_measurement_temperature 173
_cell_measurement_theta_max 65.132
_cell_measurement_theta_min 3.413
_cell_volume 2620.71(19)
_computing_cell_refinement 'SAINT v8.37A (Bruker, 2015)'
_computing_data_reduction 'SAINT v8.37A (Bruker, 2015)'
_computing_molecular_graphics 'Olex2 (Dolomanov et al., 2009)'
_computing_publication_material 'Olex2 (Dolomanov et al., 2009)'
_computing_structure_refinement 'XL (Sheldrick, 2008)'
_computing_structure_solution 'ShelXT (Sheldrick, 2015)'
_diffrn_ambient_temperature 173
_diffrn_measured_fraction_theta_full 0.996
_diffrn_measured_fraction_theta_max 0.996
_diffrn_measurement_device_type 'Bruker APEX-II CCD'
_diffrn_measurement_method '\f and \w scans'
_diffrn_radiation_type CuK\a
_diffrn_radiation_wavelength 1.54178
_diffrn_reflns_av_R_equivalents 0.0349
_diffrn_reflns_av_unetI/netI 0.0216
_diffrn_reflns_Laue_measured_fraction_full 0.996
_diffrn_reflns_Laue_measured_fraction_max 0.996
_diffrn_reflns_limit_h_max 21
_diffrn_reflns_limit_h_min -21
_diffrn_reflns_limit_k_max 21
_diffrn_reflns_limit_k_min -21
_diffrn_reflns_limit_l_max 9
_diffrn_reflns_limit_l_min -9
_diffrn_reflns_number 22039
_diffrn_reflns_point_group_measured_fraction_full 0.996
_diffrn_reflns_point_group_measured_fraction_max 0.996
_diffrn_reflns_theta_full 65.226
_diffrn_reflns_theta_max 65.226
_diffrn_reflns_theta_min 2.449
_diffrn_standards_number 0
_exptl_absorpt_coefficient_mu 0.734
_exptl_absorpt_correction_T_max 0.7526
_exptl_absorpt_correction_T_min 0.6613
_exptl_absorpt_correction_type multi-scan
_exptl_absorpt_process_details
'SADABS-2016/2 (Bruker,2016/2) was used for absorption correction. wR2(int) was 0.0995 before and 0.0345 after correction. The Ratio of minimum to maximum transmission is 0.8787. The \l/2 correction factor is Not present.'
_exptl_crystal_colour red
_exptl_crystal_colour_primary red
_exptl_crystal_density_diffrn 1.378
_exptl_crystal_description rod
_exptl_crystal_F_000 1144
_exptl_crystal_recrystallization_method 'Re-crystallisation from solvent: dioxane, methanol'
_exptl_crystal_size_max 0.358
_exptl_crystal_size_mid 0.11
_exptl_crystal_size_min 0.086
_refine_diff_density_max 0.572
_refine_diff_density_min -0.291
_refine_diff_density_rms 0.051
_refine_ls_extinction_method none
_refine_ls_goodness_of_fit_ref 1.026
_refine_ls_hydrogen_treatment mixed
_refine_ls_matrix_type full
_refine_ls_number_parameters 378
_refine_ls_number_reflns 4467
_refine_ls_number_restraints 0
_refine_ls_restrained_S_all 1.026
_refine_ls_R_factor_all 0.0639
_refine_ls_R_factor_gt 0.0581
_refine_ls_shift/su_max 0.000
_refine_ls_shift/su_mean 0.000
_refine_ls_structure_factor_coef Fsqd
_refine_ls_weighting_details 'w=1/[\s^2^(Fo^2^)+(0.0847P)^2^+2.2686P] where P=(Fo^2^+2Fc^2^)/3'
_refine_ls_weighting_scheme calc
_refine_ls_wR_factor_gt 0.1587
_refine_ls_wR_factor_ref 0.1639
_reflns_Friedel_coverage 0.000
_reflns_number_gt 3893
_reflns_number_total 4467
_reflns_threshold_expression 'I > 2\s(I)'
_cod_data_source_file d0mh00785d2.cif
_cod_data_source_block nhpdi
_cod_depositor_comments 'Adding full bibliography for 1558890.cif.'
_cod_database_code 1558890
_shelx_shelxl_version_number 2018/3
_shelx_space_group_comment
;
The symmetry employed for this shelxl refinement is uniquely defined
by the following loop, which should always be used as a source of
symmetry information in preference to the above space-group names.
They are only intended as comments.
;
_shelx_estimated_absorpt_t_max 0.940
_shelx_estimated_absorpt_t_min 0.779
_olex2_refinement_description
;
1. Fixed Uiso
 At 1.2 times of:
  All C(H) groups, All C(H,H) groups
 At 1.5 times of:
  All C(H,H,H) groups
2.a Ternary CH refined with riding coordinates:
 C27(H27), C32(H32)
2.b Secondary CH2 refined with riding coordinates:
 C26(H26A,H26B), C28(H28A,H28B), C33(H33A,H33B), C31(H31A,H31B)
2.c Aromatic/amide H refined with riding coordinates:
 C3(H3), C6(H6), C11(H11), C12(H12), C15(H15), C16(H16)
2.d Idealised Me refined as rotating group:
 C25(H25A,H25B,H25C), C29(H29A,H29B,H29C), C34(H34A,H34B,H34C), C30(H30A,H30B,
 H30C)
;
_olex2_submission_special_instructions 'No special instructions were received'

loop_
_space_group_symop_operation_xyz
'x, y, z'
'-x, y+1/2, -z+1/2'
'-x, -y, -z'
'x, -y-1/2, z-1/2'

loop_
_atom_site_label
_atom_site_type_symbol
_atom_site_fract_x
_atom_site_fract_y
_atom_site_fract_z
_atom_site_U_iso_or_equiv
_atom_site_adp_type
_atom_site_occupancy
_atom_site_site_symmetry_order
_atom_site_calc_flag
_atom_site_refinement_flags_posn
_atom_site_refinement_flags_adp
_atom_site_refinement_flags_occupancy
_atom_site_disorder_assembly
_atom_site_disorder_group
O1 O 0.60916(9) 0.76901(9) 0.1142(2) 0.0476(4) Uani 1 1 d . . . . .
O2 O 0.11347(10) 0.96510(10) 0.5426(3) 0.0608(5) Uani 1 1 d . . . . .
O3 O 0.02675(11) 0.74746(12) 0.6838(3) 0.0643(6) Uani 1 1 d . . . . .
O4 O 0.56941(11) 0.53286(9) 0.2319(3) 0.0566(5) Uani 1 1 d . . . . .
N1 N 0.59021(11) 0.65053(10) 0.1739(2) 0.0397(5) Uani 1 1 d . . . . .
N2 N 0.37424(10) 0.89498(10) 0.3374(2) 0.0322(4) Uani 1 1 d . . . . .
H2 H 0.3881(14) 0.9399(15) 0.322(3) 0.040(7) Uiso 1 1 d . . . . .
N3 N 0.06502(10) 0.85509(11) 0.5915(3) 0.0424(5) Uani 1 1 d . . . . .
C1 C 0.56996(13) 0.72443(12) 0.1703(3) 0.0368(5) Uani 1 1 d . . . . .
C2 C 0.50048(12) 0.74364(11) 0.2354(3) 0.0325(5) Uani 1 1 d . . . . .
C3 C 0.48083(12) 0.81625(11) 0.2414(3) 0.0320(5) Uani 1 1 d . . . . .
H3 H 0.510998 0.852925 0.203004 0.038 Uiso 1 1 calc R . . . .
C4 C 0.41412(12) 0.83280(11) 0.3072(3) 0.0304(5) Uani 1 1 d . . . . .
C5 C 0.30878(12) 0.87538(11) 0.4026(3) 0.0319(5) Uani 1 1 d . . . . .
C6 C 0.24542(12) 0.90953(12) 0.4513(3) 0.0329(5) Uani 1 1 d . . . . .
H6 H 0.240695 0.960408 0.448574 0.039 Uiso 1 1 calc R . . . .
C7 C 0.19019(12) 0.86620(12) 0.5033(3) 0.0330(5) Uani 1 1 d . . . . .
C8 C 0.12148(13) 0.90048(14) 0.5464(3) 0.0414(6) Uani 1 1 d . . . . .
C9 C 0.07318(13) 0.78180(15) 0.6185(3) 0.0457(6) Uani 1 1 d . . . . .
C10 C 0.13935(13) 0.74671(13) 0.5666(3) 0.0388(5) Uani 1 1 d . . . . .
C11 C 0.14894(13) 0.67291(13) 0.5689(3) 0.0415(6) Uani 1 1 d . . . . .
H11 H 0.112011 0.643634 0.608681 0.050 Uiso 1 1 calc R . . . .
C12 C 0.21041(13) 0.63978(12) 0.5155(3) 0.0397(5) Uani 1 1 d . . . . .
H12 H 0.213272 0.588770 0.516711 0.048 Uiso 1 1 calc R . . . .
C13 C 0.26835(12) 0.67944(12) 0.4599(3) 0.0349(5) Uani 1 1 d . . . . .
C14 C 0.33769(13) 0.65236(11) 0.4017(3) 0.0358(5) Uani 1 1 d . . . . .
C15 C 0.36067(14) 0.58130(12) 0.3960(3) 0.0404(5) Uani 1 1 d . . . . .
H15 H 0.329860 0.544158 0.429825 0.048 Uiso 1 1 calc R . . . .
C16 C 0.42831(14) 0.56347(12) 0.3416(3) 0.0419(6) Uani 1 1 d . . . . .
H16 H 0.442186 0.514221 0.341880 0.050 Uiso 1 1 calc R . . . .
C17 C 0.47672(13) 0.61439(11) 0.2867(3) 0.0360(5) Uani 1 1 d . . . . .
C18 C 0.54749(14) 0.59511(12) 0.2306(3) 0.0415(6) Uani 1 1 d . . . . .
C19 C 0.45593(12) 0.68666(11) 0.2887(3) 0.0328(5) Uani 1 1 d . . . . .
C20 C 0.38831(12) 0.70314(11) 0.3472(3) 0.0319(5) Uani 1 1 d . . . . .
C21 C 0.37317(12) 0.77578(11) 0.3541(3) 0.0315(5) Uani 1 1 d . . . . .
C22 C 0.30993(12) 0.80078(11) 0.4117(3) 0.0318(5) Uani 1 1 d . . . . .
C23 C 0.25720(12) 0.75549(12) 0.4628(3) 0.0334(5) Uani 1 1 d . . . . .
C24 C 0.19496(12) 0.78952(12) 0.5116(3) 0.0331(5) Uani 1 1 d . . . . .
C25 C 0.74677(19) 0.6655(2) 0.3827(5) 0.0897(13) Uani 1 1 d . . . . .
H25A H 0.767943 0.705676 0.324529 0.134 Uiso 1 1 calc GR . . . .
H25B H 0.784740 0.645114 0.470213 0.134 Uiso 1 1 calc GR . . . .
H25C H 0.705089 0.682865 0.438404 0.134 Uiso 1 1 calc GR . . . .
C26 C 0.71966(17) 0.60804(19) 0.2506(4) 0.0683(9) Uani 1 1 d . . . . .
H26A H 0.762589 0.589927 0.198225 0.082 Uiso 1 1 calc R . . . .
H26B H 0.699702 0.567319 0.311589 0.082 Uiso 1 1 calc R . . . .
C27 C 0.66139(14) 0.63248(14) 0.1089(3) 0.0462(6) Uani 1 1 d . . . . .
H27 H 0.680043 0.679205 0.068361 0.055 Uiso 1 1 calc R . . . .
C28 C 0.64985(15) 0.58455(16) -0.0520(4) 0.0561(7) Uani 1 1 d . . . . .
H28A H 0.647490 0.533681 -0.015764 0.067 Uiso 1 1 calc R . . . .
H28B H 0.601906 0.596787 -0.121624 0.067 Uiso 1 1 calc R . . . .
C29 C 0.71110(19) 0.59310(16) -0.1622(4) 0.0622(8) Uani 1 1 d . . . . .
H29A H 0.699622 0.564426 -0.267724 0.093 Uiso 1 1 calc GR . . . .
H29B H 0.757973 0.576577 -0.097478 0.093 Uiso 1 1 calc GR . . . .
H29C H 0.715516 0.643858 -0.192900 0.093 Uiso 1 1 calc GR . . . .
C32 C -0.00622(13) 0.89141(16) 0.6226(3) 0.0496(6) Uani 1 1 d . . . . .
H32 H -0.001828 0.941992 0.581726 0.060 Uiso 1 1 calc R . . . .
C33 C -0.01192(18) 0.8977(2) 0.8123(4) 0.0711(9) Uani 1 1 d . . . . .
H33A H -0.024270 0.849845 0.856121 0.085 Uiso 1 1 calc R . . . .
H33B H 0.037056 0.911841 0.874000 0.085 Uiso 1 1 calc R . . . .
C34 C -0.06881(16) 0.9509(2) 0.8541(4) 0.0729(10) Uani 1 1 d . . . . .
H34A H -0.117562 0.937526 0.793354 0.109 Uiso 1 1 calc GR . . . .
H34B H -0.055572 0.999044 0.817207 0.109 Uiso 1 1 calc GR . . . .
H34C H -0.070421 0.951023 0.979006 0.109 Uiso 1 1 calc GR . . . .
C31 C -0.07268(17) 0.8606(2) 0.5086(5) 0.0763(10) Uani 1 1 d . . . . .
H31A H -0.074214 0.808144 0.529150 0.092 Uiso 1 1 calc R . . . .
H31B H -0.118098 0.881641 0.544658 0.092 Uiso 1 1 calc R . . . .
C30 C -0.0743(2) 0.8730(3) 0.3210(5) 0.1077(17) Uani 1 1 d . . . . .
H30A H -0.115941 0.846492 0.257428 0.162 Uiso 1 1 calc GR . . . .
H30B H -0.027809 0.856111 0.285080 0.162 Uiso 1 1 calc GR . . . .
H30C H -0.080323 0.924450 0.296305 0.162 Uiso 1 1 calc GR . . . .

loop_
_atom_site_aniso_label
_atom_site_aniso_U_11
_atom_site_aniso_U_22
_atom_site_aniso_U_33
_atom_site_aniso_U_23
_atom_site_aniso_U_13
_atom_site_aniso_U_12
O1 0.0439(9) 0.0356(9) 0.0642(11) -0.0005(8) 0.0102(8) 0.0013(7)
O2 0.0507(11) 0.0435(11) 0.0927(15) 0.0096(10) 0.0256(10) 0.0108(8)
O3 0.0483(11) 0.0664(13) 0.0812(14) 0.0160(11) 0.0199(10) -0.0136(9)
O4 0.0704(12) 0.0283(9) 0.0734(13) 0.0040(8) 0.0185(10) 0.0178(8)
N1 0.0429(11) 0.0311(10) 0.0437(11) -0.0031(8) 0.0014(8) 0.0078(8)
N2 0.0364(10) 0.0202(9) 0.0398(10) 0.0014(7) 0.0047(8) -0.0032(7)
N3 0.0350(10) 0.0508(12) 0.0409(11) 0.0057(9) 0.0036(8) -0.0032(9)
C1 0.0438(13) 0.0269(11) 0.0367(12) -0.0020(9) -0.0058(10) -0.0002(10)
C2 0.0374(11) 0.0273(11) 0.0295(10) -0.0024(8) -0.0069(8) 0.0023(9)
C3 0.0377(11) 0.0243(11) 0.0314(10) 0.0008(8) -0.0050(9) -0.0051(8)
C4 0.0352(11) 0.0243(10) 0.0293(10) -0.0013(8) -0.0037(8) -0.0004(8)
C5 0.0353(11) 0.0301(11) 0.0288(10) 0.0017(8) -0.0009(8) -0.0051(9)
C6 0.0373(11) 0.0272(11) 0.0332(11) 0.0009(8) 0.0011(9) -0.0008(9)
C7 0.0355(11) 0.0335(12) 0.0283(10) 0.0017(8) -0.0012(8) -0.0016(9)
C8 0.0356(12) 0.0513(16) 0.0370(12) 0.0036(10) 0.0035(9) 0.0009(10)
C9 0.0341(12) 0.0634(17) 0.0378(12) 0.0043(11) -0.0012(10) -0.0093(11)
C10 0.0430(12) 0.0400(13) 0.0296(11) 0.0063(9) -0.0082(9) -0.0124(10)
C11 0.0376(12) 0.0466(14) 0.0379(12) 0.0074(10) -0.0036(9) -0.0134(10)
C12 0.0488(13) 0.0316(12) 0.0346(11) 0.0063(9) -0.0092(10) -0.0148(10)
C13 0.0394(12) 0.0332(12) 0.0286(10) 0.0026(9) -0.0077(9) -0.0046(9)
C14 0.0469(13) 0.0261(11) 0.0300(11) 0.0023(8) -0.0100(9) -0.0067(9)
C15 0.0508(14) 0.0267(11) 0.0415(12) 0.0001(9) -0.0016(10) -0.0060(10)
C16 0.0604(15) 0.0201(10) 0.0420(12) 0.0002(9) -0.0049(11) 0.0002(10)
C17 0.0457(13) 0.0248(11) 0.0347(11) -0.0031(8) -0.0045(9) 0.0053(9)
C18 0.0543(14) 0.0274(12) 0.0406(12) -0.0008(9) -0.0016(10) 0.0055(10)
C19 0.0437(12) 0.0235(11) 0.0271(10) -0.0014(8) -0.0100(9) 0.0007(9)
C20 0.0384(11) 0.0259(11) 0.0280(10) -0.0003(8) -0.0071(8) 0.0007(9)
C21 0.0368(11) 0.0232(10) 0.0319(11) 0.0009(8) -0.0045(9) -0.0018(8)
C22 0.0358(11) 0.0286(11) 0.0291(10) 0.0007(8) -0.0025(8) 0.0001(9)
C23 0.0401(12) 0.0290(11) 0.0279(10) 0.0032(8) -0.0069(9) -0.0064(9)
C24 0.0338(11) 0.0372(12) 0.0258(10) 0.0021(8) -0.0044(8) -0.0050(9)
C25 0.0573(19) 0.128(3) 0.079(2) -0.037(2) -0.0077(17) 0.023(2)
C26 0.0479(16) 0.087(2) 0.0676(19) -0.0102(16) -0.0003(14) 0.0189(15)
C27 0.0450(13) 0.0401(13) 0.0534(15) -0.0035(11) 0.0061(11) 0.0056(11)
C28 0.0466(14) 0.0554(16) 0.0643(17) -0.0086(13) 0.0003(12) 0.0109(12)
C29 0.082(2) 0.0470(16) 0.0584(17) -0.0025(13) 0.0140(15) 0.0069(14)
C32 0.0325(12) 0.0685(18) 0.0480(14) 0.0062(12) 0.0058(10) 0.0046(11)
C33 0.0606(18) 0.098(3) 0.0544(17) 0.0131(16) 0.0075(14) 0.0238(17)
C34 0.0468(16) 0.117(3) 0.0565(17) -0.0022(18) 0.0125(13) 0.0089(17)
C31 0.0471(16) 0.080(2) 0.095(3) -0.0064(19) -0.0162(16) 0.0103(15)
C30 0.089(3) 0.147(4) 0.076(2) -0.059(3) -0.027(2) 0.065(3)

loop_
_atom_type_symbol
_atom_type_description
_atom_type_scat_dispersion_real
_atom_type_scat_dispersion_imag
_atom_type_scat_source
C C 0.0181 0.0091 'International Tables Vol C Tables 4.2.6.8 and 6.1.1.4'
H H 0.0000 0.0000 'International Tables Vol C Tables 4.2.6.8 and 6.1.1.4'
N N 0.0311 0.0180 'International Tables Vol C Tables 4.2.6.8 and 6.1.1.4'
O O 0.0492 0.0322 'International Tables Vol C Tables 4.2.6.8 and 6.1.1.4'

loop_
_geom_angle_atom_site_label_1
_geom_angle_atom_site_label_2
_geom_angle_atom_site_label_3
_geom_angle
_geom_angle_site_symmetry_1
_geom_angle_site_symmetry_3
_geom_angle_publ_flag
C1 N1 C27 116.4(2) . . ?
C18 N1 C1 124.3(2) . . ?
C18 N1 C27 119.23(19) . . ?
C4 N2 C5 109.36(17) . . ?
C8 N3 C32 116.3(2) . . ?
C9 N3 C8 124.1(2) . . ?
C9 N3 C32 119.5(2) . . ?
O1 C1 N1 120.2(2) . . ?
O1 C1 C2 122.3(2) . . ?
N1 C1 C2 117.5(2) . . ?
C3 C2 C1 118.8(2) . . ?
C3 C2 C19 123.2(2) . . ?
C19 C2 C1 118.02(19) . . ?
C2 C3 C4 117.25(19) . . ?
N2 C4 C3 136.88(19) . . ?
C21 C4 N2 106.17(19) . . ?
C21 C4 C3 116.94(19) . . ?
N2 C5 C6 138.1(2) . . ?
C22 C5 N2 105.65(18) . . ?
C22 C5 C6 116.21(19) . . ?
C7 C6 C5 117.87(19) . . ?
C6 C7 C8 118.9(2) . . ?
C6 C7 C24 123.3(2) . . ?
C24 C7 C8 117.8(2) . . ?
O2 C8 N3 120.7(2) . . ?
O2 C8 C7 121.6(2) . . ?
N3 C8 C7 117.7(2) . . ?
O3 C9 N3 120.7(2) . . ?
O3 C9 C10 121.4(3) . . ?
N3 C9 C10 117.9(2) . . ?
C11 C10 C9 122.8(2) . . ?
C11 C10 C24 118.2(2) . . ?
C24 C10 C9 119.0(2) . . ?
C10 C11 C12 122.7(2) . . ?
C11 C12 C13 122.0(2) . . ?
C12 C13 C14 128.5(2) . . ?
C12 C13 C23 113.6(2) . . ?
C23 C13 C14 117.91(19) . . ?
C15 C14 C13 127.2(2) . . ?
C15 C14 C20 114.3(2) . . ?
C20 C14 C13 118.56(19) . . ?
C14 C15 C16 121.2(2) . . ?
C15 C16 C17 123.4(2) . . ?
C16 C17 C18 123.0(2) . . ?
C19 C17 C16 117.6(2) . . ?
C19 C17 C18 119.4(2) . . ?
O4 C18 N1 120.3(2) . . ?
O4 C18 C17 122.0(2) . . ?
N1 C18 C17 117.8(2) . . ?
C17 C19 C2 122.9(2) . . ?
C17 C19 C20 117.7(2) . . ?
C20 C19 C2 119.38(19) . . ?
C19 C20 C14 125.8(2) . . ?
C21 C20 C14 119.7(2) . . ?
C21 C20 C19 114.5(2) . . ?
C4 C21 C20 128.7(2) . . ?
C22 C21 C4 109.65(19) . . ?
C22 C21 C20 121.6(2) . . ?
C21 C22 C5 109.18(19) . . ?
C21 C22 C23 122.5(2) . . ?
C23 C22 C5 128.3(2) . . ?
C22 C23 C13 119.6(2) . . ?
C22 C23 C24 115.3(2) . . ?
C24 C23 C13 125.1(2) . . ?
C10 C24 C7 122.6(2) . . ?
C23 C24 C7 119.09(19) . . ?
C23 C24 C10 118.3(2) . . ?
C27 C26 C25 114.8(3) . . ?
N1 C27 C26 112.2(2) . . ?
N1 C27 C28 112.4(2) . . ?
C26 C27 C28 115.7(2) . . ?
C29 C28 C27 112.2(2) . . ?
N3 C32 C31 111.8(2) . . ?
C33 C32 N3 111.7(2) . . ?
C33 C32 C31 116.8(3) . . ?
C34 C33 C32 114.1(2) . . ?
C30 C31 C32 115.4(3) . . ?

loop_
_geom_bond_atom_site_label_1
_geom_bond_atom_site_label_2
_geom_bond_distance
_geom_bond_site_symmetry_2
_geom_bond_publ_flag
O1 C1 1.215(3) . ?
O2 C8 1.210(3) . ?
O3 C9 1.225(3) . ?
O4 C18 1.224(3) . ?
N1 C1 1.422(3) . ?
N1 C18 1.399(3) . ?
N1 C27 1.494(3) . ?
N2 C4 1.403(3) . ?
N2 C5 1.407(3) . ?
N3 C8 1.412(3) . ?
N3 C9 1.384(3) . ?
N3 C32 1.512(3) . ?
C1 C2 1.471(3) . ?
C2 C3 1.399(3) . ?
C2 C19 1.431(3) . ?
C3 C4 1.416(3) . ?
C4 C21 1.375(3) . ?
C5 C6 1.414(3) . ?
C5 C22 1.389(3) . ?
C6 C7 1.392(3) . ?
C7 C8 1.484(3) . ?
C7 C24 1.430(3) . ?
C9 C10 1.476(4) . ?
C10 C11 1.383(3) . ?
C10 C24 1.401(3) . ?
C11 C12 1.391(4) . ?
C12 C13 1.404(3) . ?
C13 C14 1.488(3) . ?
C13 C23 1.430(3) . ?
C14 C15 1.389(3) . ?
C14 C20 1.425(3) . ?
C15 C16 1.397(4) . ?
C16 C17 1.401(3) . ?
C17 C18 1.462(3) . ?
C17 C19 1.397(3) . ?
C19 C20 1.405(3) . ?
C20 C21 1.381(3) . ?
C21 C22 1.374(3) . ?
C22 C23 1.377(3) . ?
C23 C24 1.396(3) . ?
C25 C26 1.520(5) . ?
C26 C27 1.496(4) . ?
C27 C28 1.531(4) . ?
C28 C29 1.508(4) . ?
C32 C33 1.504(4) . ?
C32 C31 1.513(4) . ?
C33 C34 1.502(4) . ?
C31 C30 1.479(5) . ?
